data_4310095
loop_
_publ_author_name
'He-Rui Wen'
'Cai-Feng Wang'
'You Song'
'Jing-Lin Zuo'
'Xiao-Zeng You'

_publ_section_title
;
One-Dimensional Azido-Bridged Chiral Metal Complexes with Ferromagnetic or
Antiferromagnetic Interactions: Syntheses, Structures, and Magnetic
Studies
;
_journal_name_full 'Inorganic Chemistry'
_journal_page_first 9039
_journal_page_last 9045
_journal_paper_doi 10.1021/ic051108o
_journal_volume 44
_journal_year 2005
_chemical_absolute_configuration unk
_chemical_formula_moiety 'C28 H28 Cu N7, Cl O4'
_chemical_formula_sum 'C28 H28 Cl Cu N7 O4'
_chemical_formula_weight 625.56
_chemical_name_systematic
; 
 ? 
;
_space_group_IT_number 4
_symmetry_cell_setting monoclinic
_symmetry_space_group_name_Hall 'P 2yb'
_symmetry_space_group_name_H-M 'P 1 21 1'
_atom_sites_solution_hydrogens geom
_atom_sites_solution_primary direct
_atom_sites_solution_secondary difmap
_audit_creation_method SHELXL-97
_cell_angle_alpha 90.00
_cell_angle_beta 95.936(4)
_cell_angle_gamma 90.00
_cell_formula_units_Z 2
_cell_length_a 12.581(3)
_cell_length_b 8.4606(18)
_cell_length_c 13.465(3)
_cell_measurement_reflns_used 1752
_cell_measurement_temperature 293(2)
_cell_measurement_theta_max 25.55
_cell_measurement_theta_min 2.01
_cell_volume 1425.6(6)
_computing_cell_refinement SMART
_computing_data_collection 'SMART (Bruker, 2000)'
_computing_data_reduction 'SAINT (Bruker, 2000)'
_computing_molecular_graphics SHELXTL
_computing_publication_material SHELXTL
_computing_structure_refinement SHELXTL
_computing_structure_solution 'SHELXTL (Bruker, 2000)'
_diffrn_ambient_temperature 293(2)
_diffrn_measured_fraction_theta_full 0.994
_diffrn_measured_fraction_theta_max 0.994
_diffrn_measurement_device_type 'Bruker Smart Aepex CCD area detector'
_diffrn_measurement_method 'phi and omega scans'
_diffrn_radiation_monochromator graphite
_diffrn_radiation_source 'sealed tube'
_diffrn_radiation_type MoK\a
_diffrn_radiation_wavelength 0.71073
_diffrn_reflns_av_R_equivalents 0.0285
_diffrn_reflns_av_sigmaI/netI 0.0845
_diffrn_reflns_limit_h_max 15
_diffrn_reflns_limit_h_min -11
_diffrn_reflns_limit_k_max 10
_diffrn_reflns_limit_k_min -10
_diffrn_reflns_limit_l_max 16
_diffrn_reflns_limit_l_min -16
_diffrn_reflns_number 7640
_diffrn_reflns_theta_full 26.00
_diffrn_reflns_theta_max 26.00
_diffrn_reflns_theta_min 2.11
_exptl_absorpt_coefficient_mu 0.907
_exptl_absorpt_correction_T_max 0.8
_exptl_absorpt_correction_T_min 0.7
_exptl_absorpt_correction_type multi-scan
_exptl_absorpt_process_details 'SADABS, Bruker(2000)'
_exptl_crystal_density_diffrn 1.457
_exptl_crystal_density_method 'not measured'
_exptl_crystal_F_000 646
_exptl_crystal_size_max 0.30
_exptl_crystal_size_mid 0.26
_exptl_crystal_size_min 0.24
_refine_diff_density_max 0.804
_refine_diff_density_min -0.495
_refine_diff_density_rms 0.074
_refine_ls_abs_structure_details 'Flack H D (1983), Acta Cryst. A39, 876-881'
_refine_ls_abs_structure_Flack 0.015(15)
_refine_ls_extinction_method none
_refine_ls_goodness_of_fit_ref 1.020
_refine_ls_hydrogen_treatment constr
_refine_ls_matrix_type full
_refine_ls_number_parameters 372
_refine_ls_number_reflns 5256
_refine_ls_number_restraints 1
_refine_ls_restrained_S_all 1.019
_refine_ls_R_factor_all 0.0705
_refine_ls_R_factor_gt 0.0559
_refine_ls_shift/su_max 0.000
_refine_ls_shift/su_mean 0.000
_refine_ls_structure_factor_coef Fsqd
_refine_ls_weighting_details 'calc w=1/[\s^2^(Fo^2^)+(0.06P)^2^] where P=(Fo^2^+2Fc^2^)/3'
_refine_ls_weighting_scheme calc
_refine_ls_wR_factor_gt 0.1077
_refine_ls_wR_factor_ref 0.1103
_reflns_number_gt 4205
_reflns_number_total 5256
_reflns_threshold_expression >2sigma(I)
_cod_data_source_file ic051108osi20050704_020830.cif
_cod_data_source_block sad
_cod_depositor_comments
;
The following automatic conversions were performed:
'_symmetry_cell_setting' value 'Monoclinic' changed to 'monoclinic'
according to '/home/saulius/struct/CIF-dictionaries/cif_core.dic'
dictionary named 'cif_core.dic' version 2.4.1 from 2010-06-29.

Automatic conversion script
Id: cif_fix_enum 1527 2010-12-29 10:47:43Z saulius 
;
_cod_original_cell_volume 1425.5(5)
_cod_original_sg_symbol_H-M 'P 1 21 1 '
_cod_database_code 4310095

loop_
_symmetry_equiv_pos_as_xyz
'x, y, z'
'-x, y+1/2, -z'

loop_
_atom_site_label
_atom_site_type_symbol
_atom_site_fract_x
_atom_site_fract_y
_atom_site_fract_z
_atom_site_U_iso_or_equiv
_atom_site_adp_type
_atom_site_occupancy
_atom_site_symmetry_multiplicity
_atom_site_calc_flag
_atom_site_refinement_flags
_atom_site_disorder_assembly
_atom_site_disorder_group
Cu1 Cu 0.37683(4) 0.22208(6) 0.87365(3) 0.02821(14) Uani 1 1 d . . .
N1 N 0.5171(3) 0.1451(5) 0.8312(3) 0.0369(10) Uani 1 1 d . . .
N2 N 0.3392(3) -0.0420(4) 0.8317(3) 0.0303(8) Uani 1 1 d . . .
N3 N 0.2381(3) 0.3191(4) 0.9075(3) 0.0253(7) Uani 1 1 d . . .
N4 N 0.3255(3) 0.3252(4) 0.7389(3) 0.0275(8) Uani 1 1 d . . .
N5 N 0.4184(3) 0.1775(4) 1.0164(3) 0.0358(10) Uani 1 1 d . . .
N6 N 0.4884(3) 0.0971(5) 1.0511(3) 0.0341(9) Uani 1 1 d . . .
N7 N 0.5570(4) 0.0204(5) 1.0919(3) 0.0430(11) Uani 1 1 d . . .
C1 C 0.6060(4) 0.2310(8) 0.8305(3) 0.0429(10) Uani 1 1 d . . .
H1 H 0.6042 0.3380 0.8459 0.051 Uiso 1 1 calc R . .
C2 C 0.7009(4) 0.1642(6) 0.8072(4) 0.0391(12) Uani 1 1 d . . .
H2 H 0.7615 0.2271 0.8074 0.047 Uiso 1 1 calc R . .
C3 C 0.7066(4) 0.0091(7) 0.7842(4) 0.0428(13) Uani 1 1 d . . .
H3 H 0.7697 -0.0354 0.7669 0.051 Uiso 1 1 calc R . .
C4 C 0.6157(4) -0.0805(6) 0.7875(4) 0.0410(12) Uani 1 1 d . . .
H4 H 0.6166 -0.1879 0.7729 0.049 Uiso 1 1 calc R . .
C5 C 0.5251(4) -0.0117(6) 0.8119(3) 0.0340(10) Uani 1 1 d . . .
C6 C 0.4238(4) -0.1065(5) 0.8130(4) 0.0356(11) Uani 1 1 d . . .
H6 H 0.4245 -0.2143 0.7995 0.043 Uiso 1 1 calc R . .
C7 C 0.1974(4) 0.3073(6) 0.9940(4) 0.0414(12) Uani 1 1 d . . .
H7 H 0.2354 0.2530 1.0463 0.050 Uiso 1 1 calc R . .
C8 C 0.0996(4) 0.3737(7) 1.0086(4) 0.0432(12) Uani 1 1 d . . .
H8 H 0.0718 0.3650 1.0697 0.052 Uiso 1 1 calc R . .
C9 C 0.0447(4) 0.4530(6) 0.9298(4) 0.0407(12) Uani 1 1 d . . .
H9 H -0.0220 0.4960 0.9373 0.049 Uiso 1 1 calc R . .
C10 C 0.0881(4) 0.4696(7) 0.8385(4) 0.0440(12) Uani 1 1 d . . .
H10 H 0.0533 0.5249 0.7850 0.053 Uiso 1 1 calc R . .
C11 C 0.1840(3) 0.4000(5) 0.8336(3) 0.0240(8) Uani 1 1 d . . .
C12 C 0.2393(3) 0.3980(5) 0.7412(3) 0.0296(10) Uani 1 1 d . . .
H12 H 0.2095 0.4513 0.6847 0.036 Uiso 1 1 calc R . .
C13 C 0.2419(5) -0.1413(7) 0.8329(4) 0.0510(14) Uani 1 1 d . . .
H13 H 0.2613 -0.2491 0.8153 0.061 Uiso 1 1 calc R . .
C14 C 0.1598(4) -0.0834(6) 0.7519(4) 0.0387(11) Uani 1 1 d . . .
C15 C 0.1579(4) -0.1349(6) 0.6529(4) 0.0453(12) Uani 1 1 d . . .
H15 H 0.2061 -0.2130 0.6389 0.054 Uiso 1 1 calc R . .
C16 C 0.0898(5) -0.0776(7) 0.5756(5) 0.0562(16) Uani 1 1 d . . .
H16 H 0.0924 -0.1133 0.5105 0.067 Uiso 1 1 calc R . .
C17 C 0.0157(5) 0.0374(7) 0.5985(4) 0.0509(15) Uani 1 1 d . . .
H17 H -0.0335 0.0756 0.5479 0.061 Uiso 1 1 calc R . .
C18 C 0.0141(4) 0.0938(7) 0.6917(4) 0.0420(12) Uani 1 1 d . . .
H18 H -0.0338 0.1734 0.7042 0.050 Uiso 1 1 calc R . .
C19 C 0.0857(4) 0.0316(7) 0.7715(5) 0.0491(13) Uani 1 1 d . . .
H19 H 0.0827 0.0678 0.8363 0.059 Uiso 1 1 calc R . .
C20 C 0.2099(4) -0.1462(7) 0.9402(4) 0.0396(12) Uani 1 1 d . . .
H20A H 0.2527 -0.2232 0.9783 0.059 Uiso 1 1 calc R . .
H20B H 0.1358 -0.1743 0.9386 0.059 Uiso 1 1 calc R . .
H20C H 0.2212 -0.0440 0.9705 0.059 Uiso 1 1 calc R . .
C21 C 0.3803(4) 0.3138(6) 0.6440(3) 0.0326(10) Uani 1 1 d . . .
H21 H 0.4569 0.2973 0.6629 0.039 Uiso 1 1 calc R . .
C22 C 0.3667(4) 0.4705(6) 0.5875(4) 0.0394(11) Uani 1 1 d . . .
C23 C 0.4417(4) 0.5893(6) 0.6111(4) 0.0397(11) Uani 1 1 d . . .
H23 H 0.4962 0.5719 0.6620 0.048 Uiso 1 1 calc R . .
C24 C 0.4374(4) 0.7306(8) 0.5617(4) 0.0421(11) Uani 1 1 d . . .
H24 H 0.4881 0.8076 0.5810 0.051 Uiso 1 1 calc R . .
C25 C 0.3603(5) 0.7622(7) 0.4841(5) 0.0552(16) Uani 1 1 d . . .
H25 H 0.3576 0.8576 0.4497 0.066 Uiso 1 1 calc R . .
C26 C 0.2847(5) 0.6388(7) 0.4601(3) 0.0458(14) Uani 1 1 d . . .
H26 H 0.2290 0.6563 0.4103 0.055 Uiso 1 1 calc R . .
C27 C 0.2910(4) 0.4975(6) 0.5070(3) 0.0362(11) Uani 1 1 d . . .
H27 H 0.2439 0.4172 0.4849 0.043 Uiso 1 1 calc R . .
C28 C 0.3374(5) 0.1714(6) 0.5895(4) 0.0438(13) Uani 1 1 d . . .
H28A H 0.3334 0.0857 0.6357 0.066 Uiso 1 1 calc R . .
H28B H 0.3837 0.1425 0.5401 0.066 Uiso 1 1 calc R . .
H28C H 0.2673 0.1937 0.5574 0.066 Uiso 1 1 calc R . .
Cl1 Cl 0.19251(11) 0.07970(16) 0.27802(10) 0.0459(3) Uani 1 1 d . . .
O1 O 0.2118(3) 0.0587(5) 0.1848(3) 0.0582(11) Uani 1 1 d . . .
O2 O 0.1426(3) -0.0566(4) 0.3099(3) 0.0483(9) Uani 1 1 d . . .
O3 O 0.2822(3) 0.1095(5) 0.3251(3) 0.0638(13) Uani 1 1 d . . .
O4 O 0.1303(3) 0.1986(6) 0.2583(3) 0.0634(12) Uani 1 1 d . . .

loop_
_atom_site_aniso_label
_atom_site_aniso_U_11
_atom_site_aniso_U_22
_atom_site_aniso_U_33
_atom_site_aniso_U_23
_atom_site_aniso_U_13
_atom_site_aniso_U_12
Cu1 0.0261(2) 0.0383(3) 0.0203(2) 0.0032(3) 0.00262(16) 0.0122(3)
N1 0.037(2) 0.048(2) 0.0265(19) 0.0079(18) 0.0050(17) 0.0121(18)
N2 0.0203(18) 0.030(2) 0.039(2) 0.0006(17) -0.0015(15) 0.0016(15)
N3 0.0287(18) 0.0140(16) 0.0335(19) 0.0058(15) 0.0051(15) -0.0020(13)
N4 0.0205(17) 0.0243(19) 0.038(2) -0.0025(16) 0.0028(14) -0.0030(14)
N5 0.043(2) 0.030(2) 0.0326(19) 0.0056(15) -0.0048(17) 0.0155(16)
N6 0.042(2) 0.0189(18) 0.041(2) 0.0045(17) 0.0006(18) -0.0081(16)
N7 0.056(3) 0.041(3) 0.029(2) 0.0034(18) -0.009(2) 0.006(2)
C1 0.042(2) 0.047(3) 0.040(2) -0.003(3) 0.0071(19) -0.007(3)
C2 0.035(2) 0.038(3) 0.045(3) 0.009(2) 0.008(2) 0.0128(19)
C3 0.030(3) 0.061(4) 0.037(3) 0.004(2) 0.001(2) 0.029(2)
C4 0.042(3) 0.036(3) 0.048(3) 0.001(2) 0.016(2) 0.008(2)
C5 0.053(3) 0.035(2) 0.015(2) 0.0044(17) 0.0057(18) 0.015(2)
C6 0.057(3) 0.014(2) 0.036(2) 0.0046(18) 0.008(2) -0.002(2)
C7 0.037(3) 0.049(3) 0.039(3) 0.004(2) 0.012(2) 0.012(2)
C8 0.040(3) 0.059(3) 0.031(3) -0.003(2) 0.009(2) -0.007(2)
C9 0.035(3) 0.043(3) 0.045(3) -0.003(2) 0.010(2) 0.013(2)
C10 0.041(3) 0.048(3) 0.042(3) 0.013(3) 0.003(2) 0.010(2)
C11 0.028(2) 0.021(2) 0.024(2) -0.0074(16) 0.0091(15) 0.0009(16)
C12 0.035(2) 0.030(2) 0.021(2) -0.0016(17) -0.0097(17) -0.0039(19)
C13 0.060(3) 0.038(3) 0.056(4) -0.014(3) 0.016(3) -0.009(2)
C14 0.026(2) 0.043(3) 0.047(3) -0.011(2) 0.002(2) -0.010(2)
C15 0.048(3) 0.040(3) 0.048(3) -0.010(2) 0.005(2) -0.005(2)
C16 0.055(3) 0.036(3) 0.071(4) 0.008(3) -0.025(3) -0.006(3)
C17 0.051(3) 0.049(4) 0.052(3) -0.012(3) 0.000(3) -0.017(3)
C18 0.036(3) 0.048(3) 0.039(3) -0.006(2) -0.011(2) 0.012(2)
C19 0.048(3) 0.041(3) 0.058(4) -0.007(3) 0.003(3) -0.007(2)
C20 0.029(2) 0.051(3) 0.040(3) 0.014(2) 0.009(2) -0.011(2)
C21 0.031(2) 0.039(3) 0.029(2) 0.001(2) 0.0079(18) -0.0013(19)
C22 0.033(3) 0.039(3) 0.048(3) -0.006(2) 0.013(2) 0.013(2)
C23 0.045(3) 0.031(3) 0.045(3) 0.001(2) 0.012(2) -0.003(2)
C24 0.048(2) 0.036(3) 0.047(3) -0.011(3) 0.025(2) -0.007(3)
C25 0.057(3) 0.045(4) 0.064(3) 0.019(3) 0.010(3) 0.028(3)
C26 0.056(3) 0.061(3) 0.020(2) 0.004(2) 0.004(2) 0.025(3)
C27 0.040(3) 0.040(3) 0.030(2) -0.003(2) 0.009(2) -0.005(2)
C28 0.068(4) 0.034(3) 0.032(2) -0.0004(19) 0.018(2) 0.002(2)
Cl1 0.0465(7) 0.0405(7) 0.0479(8) 0.0115(6) -0.0090(6) -0.0061(6)
O1 0.053(2) 0.063(3) 0.060(3) 0.010(2) 0.0154(19) -0.014(2)
O2 0.042(2) 0.048(2) 0.058(2) 0.0086(19) 0.0215(17) -0.0148(17)
O3 0.058(3) 0.059(3) 0.067(3) 0.028(2) -0.025(2) -0.026(2)
O4 0.057(2) 0.071(3) 0.064(2) 0.019(3) 0.0093(19) 0.013(2)

loop_
_atom_type_symbol
_atom_type_description
_atom_type_scat_dispersion_real
_atom_type_scat_dispersion_imag
_atom_type_scat_source
C C 0.0033 0.0016 'International Tables Vol C Tables 4.2.6.8 and 6.1.1.4'
H H 0.0000 0.0000 'International Tables Vol C Tables 4.2.6.8 and 6.1.1.4'
N N 0.0061 0.0033 'International Tables Vol C Tables 4.2.6.8 and 6.1.1.4'
O O 0.0106 0.0060 'International Tables Vol C Tables 4.2.6.8 and 6.1.1.4'
Cl Cl 0.1484 0.1585 'International Tables Vol C Tables 4.2.6.8 and 6.1.1.4'
Cu Cu 0.3201 1.2651 'International Tables Vol C Tables 4.2.6.8 and 6.1.1.4'

loop_
_geom_angle_atom_site_label_1
_geom_angle_atom_site_label_2
_geom_angle_atom_site_label_3
_geom_angle
_geom_angle_site_symmetry_1
_geom_angle_site_symmetry_3
_geom_angle_publ_flag
N5 Cu1 N1 93.60(16) . . ?
N5 Cu1 N3 90.33(15) . . ?
N1 Cu1 N3 174.13(16) . . ?
N5 Cu1 N4 165.25(14) . . ?
N1 Cu1 N4 95.21(14) . . ?
N3 Cu1 N4 80.07(14) . . ?
N5 Cu1 N2 94.52(15) . . ?
N1 Cu1 N2 77.54(16) . . ?
N3 Cu1 N2 106.51(13) . . ?
N4 Cu1 N2 98.92(14) . . ?
C1 N1 C5 116.9(5) . . ?
C1 N1 Cu1 125.7(4) . . ?
C5 N1 Cu1 117.0(4) . . ?
C6 N2 C13 118.5(4) . . ?
C6 N2 Cu1 108.2(3) . . ?
C13 N2 Cu1 133.1(3) . . ?
C7 N3 C11 118.7(4) . . ?
C7 N3 Cu1 126.1(3) . . ?
C11 N3 Cu1 115.2(3) . . ?
C12 N4 C21 121.6(4) . . ?
C12 N4 Cu1 112.3(3) . . ?
C21 N4 Cu1 126.0(3) . . ?
N6 N5 Cu1 127.7(4) . . ?
N7 N6 N5 175.5(5) . . ?
N1 C1 C2 121.5(6) . . ?
N1 C1 H1 119.3 . . ?
C2 C1 H1 119.3 . . ?
C3 C2 C1 121.0(6) . . ?
C3 C2 H2 119.5 . . ?
C1 C2 H2 119.5 . . ?
C2 C3 C4 117.6(5) . . ?
C2 C3 H3 121.2 . . ?
C4 C3 H3 121.2 . . ?
C5 C4 C3 119.7(5) . . ?
C5 C4 H4 120.2 . . ?
C3 C4 H4 120.2 . . ?
C4 C5 N1 123.3(5) . . ?
C4 C5 C6 120.6(5) . . ?
N1 C5 C6 116.0(4) . . ?
N2 C6 C5 120.6(4) . . ?
N2 C6 H6 119.7 . . ?
C5 C6 H6 119.7 . . ?
N3 C7 C8 121.6(5) . . ?
N3 C7 H7 119.2 . . ?
C8 C7 H7 119.2 . . ?
C9 C8 C7 118.0(5) . . ?
C9 C8 H8 121.0 . . ?
C7 C8 H8 121.0 . . ?
C8 C9 C10 120.9(5) . . ?
C8 C9 H9 119.5 . . ?
C10 C9 H9 119.5 . . ?
C11 C10 C9 115.4(4) . . ?
C11 C10 H10 122.3 . . ?
C9 C10 H10 122.3 . . ?
N3 C11 C10 125.2(4) . . ?
N3 C11 C12 111.8(4) . . ?
C10 C11 C12 122.9(4) . . ?
N4 C12 C11 120.6(4) . . ?
N4 C12 H12 119.7 . . ?
C11 C12 H12 119.7 . . ?
N2 C13 C14 108.2(5) . . ?
N2 C13 C20 108.7(4) . . ?
C14 C13 C20 117.5(5) . . ?
N2 C13 H13 107.3 . . ?
C14 C13 H13 107.3 . . ?
C20 C13 H13 107.3 . . ?
C19 C14 C15 116.9(5) . . ?
C19 C14 C13 120.9(5) . . ?
C15 C14 C13 122.1(5) . . ?
C16 C15 C14 124.2(6) . . ?
C16 C15 H15 117.9 . . ?
C14 C15 H15 117.9 . . ?
C15 C16 C17 117.2(6) . . ?
C15 C16 H16 121.4 . . ?
C17 C16 H16 121.4 . . ?
C18 C17 C16 121.7(6) . . ?
C18 C17 H17 119.1 . . ?
C16 C17 H17 119.1 . . ?
C17 C18 C19 120.1(5) . . ?
C17 C18 H18 120.0 . . ?
C19 C18 H18 120.0 . . ?
C14 C19 C18 119.9(5) . . ?
C14 C19 H19 120.1 . . ?
C18 C19 H19 120.1 . . ?
C13 C20 H20A 109.5 . . ?
C13 C20 H20B 109.5 . . ?
H20A C20 H20B 109.5 . . ?
C13 C20 H20C 109.5 . . ?
H20A C20 H20C 109.5 . . ?
H20B C20 H20C 109.5 . . ?
C28 C21 N4 107.1(4) . . ?
C28 C21 C22 116.2(4) . . ?
N4 C21 C22 109.1(4) . . ?
C28 C21 H21 108.1 . . ?
N4 C21 H21 108.1 . . ?
C22 C21 H21 108.1 . . ?
C27 C22 C23 117.0(5) . . ?
C27 C22 C21 124.4(5) . . ?
C23 C22 C21 118.2(5) . . ?
C24 C23 C22 121.9(5) . . ?
C24 C23 H23 119.0 . . ?
C22 C23 H23 119.0 . . ?
C23 C24 C25 121.9(5) . . ?
C23 C24 H24 119.1 . . ?
C25 C24 H24 119.1 . . ?
C24 C25 C26 115.5(5) . . ?
C24 C25 H25 122.2 . . ?
C26 C25 H25 122.2 . . ?
C27 C26 C25 122.4(5) . . ?
C27 C26 H26 118.8 . . ?
C25 C26 H26 118.8 . . ?
C26 C27 C22 120.9(5) . . ?
C26 C27 H27 119.5 . . ?
C22 C27 H27 119.5 . . ?
C21 C28 H28A 109.5 . . ?
C21 C28 H28B 109.5 . . ?
H28A C28 H28B 109.5 . . ?
C21 C28 H28C 109.5 . . ?
H28A C28 H28C 109.5 . . ?
H28B C28 H28C 109.5 . . ?
O3 Cl1 O4 116.2(3) . . ?
O3 Cl1 O1 105.3(3) . . ?
O4 Cl1 O1 94.4(3) . . ?
O3 Cl1 O2 114.6(3) . . ?
O4 Cl1 O2 115.1(3) . . ?
O1 Cl1 O2 108.3(3) . . ?

loop_
_geom_bond_atom_site_label_1
_geom_bond_atom_site_label_2
_geom_bond_distance
_geom_bond_site_symmetry_2
_geom_bond_publ_flag
Cu1 N5 1.975(4) . ?
Cu1 N1 2.018(4) . ?
Cu1 N3 2.023(4) . ?
Cu1 N4 2.057(4) . ?
Cu1 N2 2.340(4) . ?
N1 C1 1.335(7) . ?
N1 C5 1.357(6) . ?
N2 C6 1.244(6) . ?
N2 C13 1.487(7) . ?
N3 C7 1.323(6) . ?
N3 C11 1.334(5) . ?
N4 C12 1.250(6) . ?
N4 C21 1.516(6) . ?
N5 N6 1.172(5) . ?
N6 N7 1.170(6) . ?
C1 C2 1.385(7) . ?
C1 H1 0.9300 . ?
C2 C3 1.352(8) . ?
C2 H2 0.9300 . ?
C3 C4 1.377(8) . ?
C3 H3 0.9300 . ?
C4 C5 1.351(7) . ?
C4 H4 0.9300 . ?
C5 C6 1.507(7) . ?
C6 H6 0.9300 . ?
C7 C8 1.385(7) . ?
C7 H7 0.9300 . ?
C8 C9 1.379(7) . ?
C8 H8 0.9300 . ?
C9 C10 1.403(7) . ?
C9 H9 0.9300 . ?
C10 C11 1.350(7) . ?
C10 H10 0.9300 . ?
C11 C12 1.487(6) . ?
C12 H12 0.9300 . ?
C13 C14 1.505(8) . ?
C13 C20 1.539(8) . ?
C13 H13 0.9800 . ?
C14 C19 1.391(7) . ?
C14 C15 1.401(7) . ?
C15 C16 1.368(8) . ?
C15 H15 0.9300 . ?
C16 C17 1.403(9) . ?
C16 H16 0.9300 . ?
C17 C18 1.345(7) . ?
C17 H17 0.9300 . ?
C18 C19 1.430(7) . ?
C18 H18 0.9300 . ?
C19 H19 0.9300 . ?
C20 H20A 0.9600 . ?
C20 H20B 0.9600 . ?
C20 H20C 0.9600 . ?
C21 C28 1.484(7) . ?
C21 C22 1.529(7) . ?
C21 H21 0.9800 . ?
C22 C27 1.386(7) . ?
C22 C23 1.393(7) . ?
C23 C24 1.367(8) . ?
C23 H23 0.9300 . ?
C24 C25 1.376(8) . ?
C24 H24 0.9300 . ?
C25 C26 1.427(9) . ?
C25 H25 0.9300 . ?
C26 C27 1.350(7) . ?
C26 H26 0.9300 . ?
C27 H27 0.9300 . ?
C28 H28A 0.9600 . ?
C28 H28B 0.9600 . ?
C28 H28C 0.9600 . ?
Cl1 O3 1.262(4) . ?
Cl1 O4 1.285(5) . ?
Cl1 O1 1.315(4) . ?
Cl1 O2 1.402(4) . ?
